data_2220629
loop_
_publ_author_name
'Zheng, Chunyang'
'Wang, Dunjia'
'Fan, Ling'

_publ_section_title
;
 3-(4-Biphenyl-1-yl)-3-hydroxy-1-phenylprop-2-en-1-one
;
_journal_coeditor_code SI2145
_journal_issue 1
_journal_name_full 'Acta Crystallographica Section E'
_journal_page_first o160
_journal_page_last o161
_journal_paper_doi 10.1107/S1600536808042566
_journal_volume 65
_journal_year 2009
_chemical_formula_iupac 'C21 H16 O2'
_chemical_formula_moiety 'C21 H16 O2'
_chemical_formula_sum 'C21 H16 O2'
_chemical_formula_weight 300.34
_chemical_melting_point 383
_chemical_name_systematic
;
3-(4-Biphenyl-1-yl)-3-hydroxy-1-phenylprop-2-en-1-one
;
_space_group_IT_number 2
_symmetry_cell_setting triclinic
_symmetry_space_group_name_Hall '-P 1'
_symmetry_space_group_name_H-M 'P -1'
_atom_sites_solution_hydrogens geom
_atom_sites_solution_primary direct
_atom_sites_solution_secondary difmap
_audit_creation_method SHELXL-97
_cell_angle_alpha 72.170(2)
_cell_angle_beta 86.069(2)
_cell_angle_gamma 89.450(2)
_cell_formula_units_Z 12
_cell_length_a 10.6087(13)
_cell_length_b 17.814(2)
_cell_length_c 26.394(3)
_cell_measurement_reflns_used 3181
_cell_measurement_temperature 298(2)
_cell_measurement_theta_max 21.50
_cell_measurement_theta_min 2.26
_cell_volume 4736.9(10)
_computing_cell_refinement 'SMART (Bruker, 1997)'
_computing_data_collection 'SMART (Bruker, 1997)'
_computing_data_reduction 'SAINT (Bruker, 1999)'
_computing_molecular_graphics 'SHELXTL (Sheldrick, 2008)'
_computing_publication_material 'SHELXTL (Sheldrick, 2008) and PLATON (Spek, 2003)'
_computing_structure_refinement 'SHELXL97 (Sheldrick, 2008)'
_computing_structure_solution 'SHELXS97 (Sheldrick, 2008)'
_diffrn_ambient_temperature 298(2)
_diffrn_measured_fraction_theta_full 0.989
_diffrn_measured_fraction_theta_max 0.989
_diffrn_measurement_device_type 'Bruker SMART CCD area-detector'
_diffrn_measurement_method '\f and \w'
_diffrn_radiation_monochromator graphite
_diffrn_radiation_source 'fine-focus sealed tube'
_diffrn_radiation_type MoK\a
_diffrn_radiation_wavelength 0.71073
_diffrn_reflns_av_R_equivalents 0.0337
_diffrn_reflns_av_sigmaI/netI 0.0467
_diffrn_reflns_limit_h_max 12
_diffrn_reflns_limit_h_min -12
_diffrn_reflns_limit_k_max 19
_diffrn_reflns_limit_k_min -21
_diffrn_reflns_limit_l_max 31
_diffrn_reflns_limit_l_min -30
_diffrn_reflns_number 55512
_diffrn_reflns_theta_full 25.00
_diffrn_reflns_theta_max 25.00
_diffrn_reflns_theta_min 1.64
_exptl_absorpt_coefficient_mu 0.080
_exptl_absorpt_correction_T_max 0.9890
_exptl_absorpt_correction_T_min 0.9801
_exptl_absorpt_correction_type multi-scan
_exptl_absorpt_process_details '(SADABS; Sheldrick, 1996)'
_exptl_crystal_colour colorless
_exptl_crystal_density_diffrn 1.263
_exptl_crystal_density_method 'not measured'
_exptl_crystal_description block
_exptl_crystal_F_000 1896
_exptl_crystal_size_max 0.20
_exptl_crystal_size_mid 0.10
_exptl_crystal_size_min 0.10
_refine_diff_density_max 0.192
_refine_diff_density_min -0.163
_refine_ls_extinction_method none
_refine_ls_goodness_of_fit_ref 1.070
_refine_ls_hydrogen_treatment mixed
_refine_ls_matrix_type full
_refine_ls_number_parameters 1255
_refine_ls_number_reflns 16514
_refine_ls_number_restraints 0
_refine_ls_restrained_S_all 1.070
_refine_ls_R_factor_all 0.1377
_refine_ls_R_factor_gt 0.0782
_refine_ls_shift/su_max 0.001
_refine_ls_shift/su_mean 0.000
_refine_ls_structure_factor_coef Fsqd
_refine_ls_weighting_details 'w=1/[\s^2^(Fo^2^)+(0.0276P)^2^+3.4135P] where P=(Fo^2^+2Fc^2^)/3'
_refine_ls_weighting_scheme calc
_refine_ls_wR_factor_gt 0.1356
_refine_ls_wR_factor_ref 0.1540
_reflns_number_gt 9991
_reflns_number_total 16514
_reflns_threshold_expression I>2\s(I)
_cod_data_source_file si2145.cif
_cod_data_source_block I
_cod_depositor_comments
;
The following automatic conversions were performed:
'_symmetry_cell_setting' value 'Triclinic' changed to 'triclinic'
according to '/home/saulius/struct/CIF-dictionaries/cif_core.dic'
dictionary named 'cif_core.dic' version 2.4.1 from 2010-06-29.

Automatic conversion script
Id: cif_fix_enum 1527 2010-12-29 10:47:43Z saulius 

The following automatic conversions were performed:

'_symmetry_cell_setting' value 'Triclinic' changed to 'triclinic'
according to /home/saulius/struct/CIF-dictionaries/cif_core.dic
dictionary named 'cif_core.dic' version 2.4.1 from 2010-06-29.

Automatic conversion script
Id: cif_fix_values 1715 2011-07-08 13:25:40Z adriana 
;
_cod_original_cell_volume 4736.8(10)
_cod_database_code 2220629
_cod_database_fobs_code 2220629

loop_
_symmetry_equiv_pos_as_xyz
'x, y, z'
'-x, -y, -z'

loop_
_atom_site_type_symbol
_atom_site_label
_atom_site_fract_x
_atom_site_fract_y
_atom_site_fract_z
_atom_site_U_iso_or_equiv
_atom_site_adp_type
_atom_site_calc_flag
_atom_site_refinement_flags
_atom_site_occupancy
_atom_site_disorder_assembly
_atom_site_disorder_group
C C1 0.5878(3) -0.04592(19) 0.92533(13) 0.0567(8) Uani d . 1 . .
C C2 0.5157(3) -0.0527(2) 0.88522(14) 0.0655(9) Uani d . 1 . .
H H2 0.4953 -0.0075 0.8584 0.079 Uiso calc R 1 . .
C C3 0.4738(3) -0.1249(2) 0.88418(15) 0.0744(10) Uani d . 1 . .
H H3 0.4253 -0.1280 0.8568 0.089 Uiso calc R 1 . .
C C4 0.5028(4) -0.1925(2) 0.92335(17) 0.0798(11) Uani d . 1 . .
H H4 0.4742 -0.2414 0.9227 0.096 Uiso calc R 1 . .
C C5 0.5745(4) -0.1871(2) 0.96328(16) 0.0826(11) Uani d . 1 . .
H H5 0.5947 -0.2326 0.9899 0.099 Uiso calc R 1 . .
C C6 0.6170(3) -0.1146(2) 0.96440(14) 0.0693(9) Uani d . 1 . .
H H6 0.6659 -0.1119 0.9917 0.083 Uiso calc R 1 . .
C C7 0.6346(3) 0.03222(18) 0.92581(13) 0.0553(8) Uani d . 1 . .
C C8 0.6563(3) 0.09381(19) 0.87890(13) 0.0615(8) Uani d . 1 . .
H H8 0.6389 0.0864 0.8467 0.074 Uiso calc R 1 . .
C C9 0.7029(3) 0.16578(18) 0.87886(13) 0.0600(8) Uani d . 1 . .
H H9 0.7172 0.2056 0.8466 0.072 Uiso calc R 1 . .
C C10 0.7289(3) 0.18012(19) 0.92559(13) 0.0574(8) Uani d . 1 . .
C C11 0.7056(3) 0.1192(2) 0.97302(13) 0.0641(9) Uani d . 1 . .
H H11 0.7211 0.1272 1.0052 0.077 Uiso calc R 1 . .
C C12 0.6600(3) 0.0468(2) 0.97290(13) 0.0642(9) Uani d . 1 . .
H H12 0.6459 0.0070 1.0051 0.077 Uiso calc R 1 . .
C C13 0.7833(3) 0.2558(2) 0.92644(15) 0.0622(9) Uani d . 1 . .
C C14 0.7991(3) 0.32151(19) 0.88152(14) 0.0618(9) Uani d . 1 . .
H H14 0.7713 0.3193 0.8494 0.074 Uiso calc R 1 . .
C C15 0.8558(3) 0.3906(2) 0.88353(15) 0.0655(9) Uani d . 1 . .
C C16 0.8740(3) 0.46205(19) 0.83683(15) 0.0644(9) Uani d . 1 . .
C C17 0.8367(3) 0.4650(2) 0.78706(16) 0.0777(10) Uani d . 1 . .
H H17 0.8013 0.4205 0.7820 0.093 Uiso calc R 1 . .
C C18 0.8517(4) 0.5335(3) 0.74485(18) 0.0937(13) Uani d . 1 . .
H H18 0.8252 0.5349 0.7117 0.112 Uiso calc R 1 . .
C C19 0.9054(4) 0.5995(2) 0.7512(2) 0.0959(13) Uani d . 1 . .
H H19 0.9160 0.6454 0.7226 0.115 Uiso calc R 1 . .
C C20 0.9433(4) 0.5968(2) 0.8004(2) 0.0927(13) Uani d . 1 . .
H H20 0.9796 0.6413 0.8051 0.111 Uiso calc R 1 . .
C C21 0.9280(3) 0.5292(2) 0.84268(17) 0.0804(11) Uani d . 1 . .
H H21 0.9542 0.5283 0.8758 0.097 Uiso calc R 1 . .
C C22 0.2752(3) -0.08517(18) 0.73658(12) 0.0566(8) Uani d . 1 . .
C C23 0.1476(3) -0.1027(2) 0.74626(16) 0.0811(11) Uani d . 1 . .
H H23 0.0934 -0.0672 0.7558 0.097 Uiso calc R 1 . .
C C24 0.0991(4) -0.1718(2) 0.74203(19) 0.0989(14) Uani d . 1 . .
H H24 0.0128 -0.1823 0.7488 0.119 Uiso calc R 1 . .
C C25 0.1759(4) -0.2250(2) 0.72810(16) 0.0860(12) Uani d . 1 . .
H H25 0.1422 -0.2714 0.7251 0.103 Uiso calc R 1 . .
C C26 0.3026(4) -0.2099(2) 0.71852(15) 0.0828(11) Uani d . 1 . .
H H26 0.3560 -0.2460 0.7092 0.099 Uiso calc R 1 . .
C C27 0.3508(3) -0.1405(2) 0.72289(14) 0.0750(10) Uani d . 1 . .
H H27 0.4373 -0.1307 0.7164 0.090 Uiso calc R 1 . .
C C28 0.3293(3) -0.00972(18) 0.73938(11) 0.0530(8) Uani d . 1 . .
C C29 0.2542(3) 0.0553(2) 0.73719(14) 0.0699(10) Uani d . 1 . .
H H29 0.1677 0.0513 0.7345 0.084 Uiso calc R 1 . .
C C30 0.3040(3) 0.1256(2) 0.73883(14) 0.0668(9) Uani d . 1 . .
H H30 0.2510 0.1682 0.7368 0.080 Uiso calc R 1 . .
C C31 0.4318(3) 0.13387(18) 0.74341(12) 0.0533(8) Uani d . 1 . .
C C32 0.5075(3) 0.06965(19) 0.74514(13) 0.0626(9) Uani d . 1 . .
H H32 0.5941 0.0738 0.7475 0.075 Uiso calc R 1 . .
C C33 0.4568(3) -0.00013(19) 0.74349(13) 0.0628(9) Uani d . 1 . .
H H33 0.5102 -0.0424 0.7452 0.075 Uiso calc R 1 . .
C C34 0.4883(3) 0.20721(18) 0.74734(11) 0.0537(8) Uani d . 1 . .
C C35 0.4209(3) 0.27266(19) 0.75000(12) 0.0598(8) Uani d . 1 . .
H H35 0.3335 0.2721 0.7488 0.072 Uiso calc R 1 . .
C C36 0.4808(3) 0.34033(19) 0.75456(12) 0.0577(8) Uani d . 1 . .
C C37 0.4095(3) 0.41092(18) 0.75769(12) 0.0549(8) Uani d . 1 . .
C C38 0.2800(3) 0.4143(2) 0.75820(15) 0.0763(10) Uani d . 1 . .
H H38 0.2346 0.3710 0.7562 0.092 Uiso calc R 1 . .
C C39 0.2158(4) 0.4804(2) 0.76161(17) 0.0897(12) Uani d . 1 . .
H H39 0.1280 0.4811 0.7625 0.108 Uiso calc R 1 . .
C C40 0.2813(4) 0.5451(2) 0.76369(15) 0.0813(11) Uani d . 1 . .
H H40 0.2384 0.5900 0.7657 0.098 Uiso calc R 1 . .
C C41 0.4104(4) 0.5433(2) 0.76286(14) 0.0765(10) Uani d . 1 . .
H H41 0.4553 0.5872 0.7641 0.092 Uiso calc R 1 . .
C C42 0.47451(17) 0.47661(11) 0.76022(7) 0.0677(9) Uani d . 1 . .
H H42 0.5622 0.4758 0.7601 0.081 Uiso calc R 1 . .
C C43 0.66144(17) 0.40465(11) 0.57063(7) 0.0542(8) Uani d R 1 . .
C C44 0.61617(17) 0.33663(11) 0.60936(7) 0.0605(8) Uani d R 1 . .
H H44 0.5620 0.3412 0.6375 0.073 Uiso d R 1 . .
C C45 0.6498(3) 0.2625(2) 0.60731(14) 0.0706(10) Uani d . 1 . .
H H45 0.6176 0.2180 0.6337 0.085 Uiso calc R 1 . .
C C46 0.7308(3) 0.2542(2) 0.56646(15) 0.0715(10) Uani d . 1 . .
H H46 0.7542 0.2044 0.5651 0.086 Uiso calc R 1 . .
C C47 0.7767(3) 0.3206(2) 0.52771(14) 0.0708(9) Uani d . 1 . .
H H47 0.8315 0.3156 0.4999 0.085 Uiso calc R 1 . .
C C48 0.7422(3) 0.3947(2) 0.52958(13) 0.0639(9) Uani d . 1 . .
H H48 0.7738 0.4389 0.5027 0.077 Uiso calc R 1 . .
C C49 0.6198(3) 0.48401(18) 0.57178(12) 0.0546(8) Uani d . 1 . .
C C50 0.5856(3) 0.4987(2) 0.61940(13) 0.0668(9) Uani d . 1 . .
H H50 0.5953 0.4593 0.6514 0.080 Uiso calc R 1 . .
C C51 0.5372(3) 0.5705(2) 0.62040(13) 0.0681(9) Uani d . 1 . .
H H51 0.5135 0.5784 0.6530 0.082 Uiso calc R 1 . .
C C52 0.5238(3) 0.63086(19) 0.57366(13) 0.0580(8) Uani d . 1 . .
C C53 0.5617(3) 0.61754(19) 0.52591(13) 0.0630(9) Uani d . 1 . .
H H53 0.5558 0.6578 0.4940 0.076 Uiso calc R 1 . .
C C54 0.6079(3) 0.54530(19) 0.52530(13) 0.0619(8) Uani d . 1 . .
H H54 0.6319 0.5375 0.4927 0.074 Uiso calc R 1 . .
C C55 0.4654(3) 0.7057(2) 0.57609(14) 0.0631(9) Uani d . 1 . .
C C56 0.4660(3) 0.77418(19) 0.53215(13) 0.0631(9) Uani d . 1 . .
H H56 0.5098 0.7746 0.5003 0.076 Uiso calc R 1 . .
C C57 0.4030(3) 0.8408(2) 0.53510(14) 0.0636(9) Uani d . 1 . .
C C58 0.3959(3) 0.91392(19) 0.48994(13) 0.0582(8) Uani d . 1 . .
C C59 0.3344(3) 0.9786(2) 0.49812(15) 0.0704(9) Uani d . 1 . .
H H59 0.2974 0.9751 0.5317 0.084 Uiso calc R 1 . .
C C60 0.3274(4) 1.0482(2) 0.45687(18) 0.0828(11) Uani d . 1 . .
H H60 0.2862 1.0912 0.4629 0.099 Uiso calc R 1 . .
C C61 0.3807(4) 1.0538(2) 0.40745(17) 0.0867(12) Uani d . 1 . .
H H61 0.3751 1.1004 0.3796 0.104 Uiso calc R 1 . .
C C62 0.4426(4) 0.9904(2) 0.39914(15) 0.0927(13) Uani d . 1 . .
H H62 0.4797 0.9945 0.3655 0.111 Uiso calc R 1 . .
C C63 0.4507(4) 0.9209(2) 0.43984(14) 0.0780(10) Uani d . 1 . .
H H63 0.4934 0.8784 0.4335 0.094 Uiso calc R 1 . .
C C64 -0.0076(3) 0.64519(19) 0.60137(13) 0.0622(9) Uani d . 1 . .
C C65 0.0684(4) 0.7057(2) 0.60501(14) 0.0751(10) Uani d . 1 . .
H H65 0.1556 0.6996 0.6039 0.090 Uiso calc R 1 . .
C C66 0.0184(4) 0.7749(2) 0.61019(16) 0.0867(12) Uani d . 1 . .
H H66 0.0718 0.8149 0.6121 0.104 Uiso calc R 1 . .
C C67 -0.1092(5) 0.7849(2) 0.61256(18) 0.0971(13) Uani d . 1 . .
H H67 -0.1432 0.8309 0.6171 0.116 Uiso calc R 1 . .
C C68 -0.1863(4) 0.7270(2) 0.60815(19) 0.1032(14) Uani d . 1 . .
H H68 -0.2733 0.7340 0.6090 0.124 Uiso calc R 1 . .
C C69 -0.1368(4) 0.6580(2) 0.60241(16) 0.0827(11) Uani d . 1 . .
H H69 -0.1911 0.6192 0.5992 0.099 Uiso calc R 1 . .
C C70 0.0463(3) 0.56919(18) 0.59860(12) 0.0575(8) Uani d . 1 . .
C C71 0.1609(3) 0.5435(2) 0.61956(14) 0.0711(10) Uani d . 1 . .
H H71 0.2045 0.5748 0.6351 0.085 Uiso calc R 1 . .
C C72 0.2118(3) 0.4727(2) 0.61792(14) 0.0685(9) Uani d . 1 . .
H H72 0.2893 0.4576 0.6320 0.082 Uiso calc R 1 . .
C C73 0.1497(3) 0.42378(18) 0.59562(12) 0.0564(8) Uani d . 1 . .
C C74 0.0361(3) 0.44957(19) 0.57408(13) 0.0638(9) Uani d . 1 . .
H H74 -0.0069 0.4185 0.5582 0.077 Uiso calc R 1 . .
C C75 -0.0149(3) 0.52034(19) 0.57562(13) 0.0636(9) Uani d . 1 . .
H H75 -0.0918 0.5358 0.5610 0.076 Uiso calc R 1 . .
C C76 0.2072(3) 0.34779(19) 0.59541(13) 0.0599(8) Uani d . 1 . .
C C77 0.1470(3) 0.29011(19) 0.58078(14) 0.0666(9) Uani d . 1 . .
H H77 0.0669 0.2996 0.5681 0.080 Uiso calc R 1 . .
C C78 0.2039(3) 0.2175(2) 0.58464(14) 0.0679(9) Uani d . 1 . .
C C79 0.1364(3) 0.1508(2) 0.57565(14) 0.0655(9) Uani d . 1 . .
C C80 0.1699(4) 0.0748(2) 0.60239(15) 0.0791(11) Uani d . 1 . .
H H80 0.2377 0.0664 0.6239 0.095 Uiso calc R 1 . .
C C81 0.1048(5) 0.0114(2) 0.59783(17) 0.0919(13) Uani d . 1 . .
H H81 0.1273 -0.0395 0.6168 0.110 Uiso calc R 1 . .
C C82 0.0065(4) 0.0232(3) 0.5654(2) 0.0965(14) Uani d . 1 . .
H H82 -0.0381 -0.0198 0.5623 0.116 Uiso calc R 1 . .
C C83 -0.0265(4) 0.0987(3) 0.5371(2) 0.1031(14) Uani d . 1 . .
H H83 -0.0922 0.1068 0.5145 0.124 Uiso calc R 1 . .
C C84 0.0386(4) 0.1624(2) 0.54246(17) 0.0881(12) Uani d . 1 . .
H H84 0.0162 0.2134 0.5235 0.106 Uiso calc R 1 . .
C C85 0.7565(3) -0.22780(17) 0.09724(12) 0.0546(8) Uani d . 1 . .
C C86 0.8340(3) -0.2897(2) 0.09348(15) 0.0724(10) Uani d . 1 . .
H H86 0.9211 -0.2821 0.0889 0.087 Uiso calc R 1 . .
C C87 0.7834(4) -0.3621(2) 0.09647(16) 0.0827(11) Uani d . 1 . .
H H87 0.8365 -0.4029 0.0941 0.099 Uiso calc R 1 . .
C C88 0.6558(4) -0.3740(2) 0.10284(15) 0.0753(10) Uani d . 1 . .
H H88 0.6220 -0.4228 0.1047 0.090 Uiso calc R 1 . .
C C89 0.5777(3) -0.3141(2) 0.10649(14) 0.0710(10) Uani d . 1 . .
H H89 0.4907 -0.3223 0.1109 0.085 Uiso calc R 1 . .
C C90 0.6274(3) -0.24147(19) 0.10365(13) 0.0631(9) Uani d . 1 . .
H H90 0.5733 -0.2011 0.1061 0.076 Uiso calc R 1 . .
C C91 0.8121(3) -0.15018(17) 0.09457(12) 0.0541(8) Uani d . 1 . .
C C92 0.9297(3) -0.12523(18) 0.06898(13) 0.0599(8) Uani d . 1 . .
H H92 0.9749 -0.1579 0.0530 0.072 Uiso calc R 1 . .
C C93 0.9814(3) -0.05386(18) 0.06658(13) 0.0619(9) Uani d . 1 . .
H H93 1.0613 -0.0396 0.0497 0.074 Uiso calc R 1 . .
C C94 0.9167(3) -0.00299(17) 0.08885(12) 0.0525(8) Uani d . 1 . .
C C95 0.7998(3) -0.02704(18) 0.11531(13) 0.0630(9) Uani d . 1 . .
H H95 0.7554 0.0058 0.1314 0.076 Uiso calc R 1 . .
C C96 0.7484(3) -0.09917(18) 0.11802(13) 0.0632(9) Uani d . 1 . .
H H96 0.6697 -0.1140 0.1359 0.076 Uiso calc R 1 . .
C C97 0.9728(3) 0.07476(19) 0.08389(13) 0.0590(8) Uani d . 1 . .
C C98 0.9081(3) 0.13606(18) 0.09470(13) 0.0625(9) Uani d . 1 . .
H H98 0.8248 0.1279 0.1088 0.075 Uiso calc R 1 . .
C C99 0.9644(4) 0.2103(2) 0.08496(14) 0.0668(9) Uani d . 1 . .
C C100 0.8937(3) 0.27851(19) 0.09247(14) 0.0662(9) Uani d . 1 . .
C C101 0.7873(4) 0.2697(2) 0.12713(16) 0.0782(11) Uani d . 1 . .
H H101 0.7595 0.2194 0.1473 0.094 Uiso calc R 1 . .
C C102 0.7220(4) 0.3343(2) 0.13221(18) 0.0944(13) Uani d . 1 . .
H H102 0.6510 0.3277 0.1559 0.113 Uiso calc R 1 . .
C C103 0.7623(5) 0.4089(3) 0.1020(2) 0.1068(15) Uani d . 1 . .
H H103 0.7178 0.4527 0.1051 0.128 Uiso calc R 1 . .
C C104 0.8675(5) 0.4189(2) 0.0675(2) 0.1082(15) Uani d . 1 . .
H H104 0.8944 0.4694 0.0472 0.130 Uiso calc R 1 . .
C C105 0.9333(4) 0.3543(2) 0.06286(16) 0.0860(12) Uani d . 1 . .
H H105 1.0053 0.3613 0.0396 0.103 Uiso calc R 1 . .
C C106 0.0752(3) -0.15222(19) 0.25599(13) 0.0562(8) Uani d . 1 . .
C C107 0.0131(3) -0.1710(2) 0.21710(14) 0.0693(9) Uani d . 1 . .
H H107 -0.0088 -0.1308 0.1872 0.083 Uiso calc R 1 . .
C C108 -0.0173(4) -0.2479(2) 0.22154(16) 0.0811(11) Uani d . 1 . .
H H108 -0.0593 -0.2589 0.1948 0.097 Uiso calc R 1 . .
C C109 0.0138(4) -0.3083(2) 0.26497(19) 0.0856(12) Uani d . 1 . .
H H109 -0.0065 -0.3602 0.2679 0.103 Uiso calc R 1 . .
C C110 0.0754(4) -0.2910(2) 0.30415(18) 0.0918(13) Uani d . 1 . .
H H110 0.0975 -0.3316 0.3338 0.110 Uiso calc R 1 . .
C C111 0.1046(3) -0.2143(2) 0.29990(15) 0.0800(11) Uani d . 1 . .
H H111 0.1451 -0.2037 0.3272 0.096 Uiso calc R 1 . .
C C112 0.1156(3) -0.07058(19) 0.25050(13) 0.0556(8) Uani d . 1 . .
C C113 0.1400(3) -0.01567(19) 0.20068(14) 0.0616(8) Uani d . 1 . .
H H113 0.1245 -0.0296 0.1705 0.074 Uiso calc R 1 . .
C C114 0.1862(3) 0.0587(2) 0.19444(14) 0.0631(9) Uani d . 1 . .
H H114 0.2022 0.0935 0.1603 0.076 Uiso calc R 1 . .
C C115 0.2094(3) 0.0824(2) 0.23827(14) 0.0592(8) Uani d . 1 . .
C C116 0.1825(3) 0.0292(2) 0.28834(15) 0.0737(10) Uani d . 1 . .
H H116 0.1962 0.0439 0.3184 0.088 Uiso calc R 1 . .
C C117 0.1356(3) -0.0453(2) 0.29452(14) 0.0684(9) Uani d . 1 . .
H H117 0.1169 -0.0794 0.3287 0.082 Uiso calc R 1 . .
C C118 0.2652(3) 0.1608(2) 0.23286(16) 0.0690(9) Uani d . 1 . .
C C119 0.2692(3) 0.2225(2) 0.18547(15) 0.0685(9) Uani d . 1 . .
H H119 0.2310 0.2155 0.1565 0.082 Uiso calc R 1 . .
C C120 0.3283(3) 0.2946(2) 0.17956(17) 0.0730(10) Uani d . 1 . .
C C121 0.3364(3) 0.3613(2) 0.12977(16) 0.0679(9) Uani d . 1 . .
C C122 0.2953(4) 0.3548(2) 0.08281(17) 0.0834(11) Uani d . 1 . .
H H122 0.2627 0.3070 0.0819 0.100 Uiso calc R 1 . .
C C123 0.3021(4) 0.4183(3) 0.03741(18) 0.1027(14) Uani d . 1 . .
H H123 0.2742 0.4128 0.0061 0.123 Uiso calc R 1 . .
C C124 0.3493(4) 0.4896(3) 0.0375(2) 0.0992(13) Uani d . 1 . .
H H124 0.3534 0.5324 0.0065 0.119 Uiso calc R 1 . .
C C125 0.3899(4) 0.4970(2) 0.0834(2) 0.0974(14) Uani d . 1 . .
H H125 0.4218 0.5452 0.0838 0.117 Uiso calc R 1 . .
C C126 0.3846(3) 0.4337(2) 0.12953(19) 0.0884(12) Uani d . 1 . .
H H126 0.4134 0.4396 0.1606 0.106 Uiso calc R 1 . .
O O1 0.8195(3) 0.25799(15) 0.97179(10) 0.0871(8) Uani d . 1 . .
H H1A 0.857(4) 0.325(3) 0.9602(17) 0.131 Uiso d . 1 . .
O O2 0.8954(2) 0.39522(15) 0.92758(11) 0.0836(7) Uani d . 1 . .
O O3 0.6110(2) 0.20682(14) 0.74853(9) 0.0714(6) Uani d . 1 . .
H H3A 0.631(3) 0.272(2) 0.7511(14) 0.107 Uiso d . 1 . .
O O4 0.6002(2) 0.34201(14) 0.75623(10) 0.0741(7) Uani d . 1 . .
O O5 0.4111(3) 0.70518(15) 0.62114(10) 0.0903(8) Uani d . 1 . .
H H5A 0.363(4) 0.777(3) 0.6100(17) 0.135 Uiso d . 1 . .
O O6 0.3433(3) 0.84226(15) 0.57949(10) 0.0863(8) Uani d . 1 . .
O O7 0.3205(2) 0.33673(15) 0.61127(11) 0.0833(7) Uani d . 1 . .
H H7A 0.347(4) 0.269(3) 0.6064(16) 0.125 Uiso d . 1 . .
O O8 0.3175(2) 0.20547(15) 0.59834(11) 0.0851(7) Uani d . 1 . .
O O9 1.0918(2) 0.08344(15) 0.06661(10) 0.0750(7) Uani d . 1 . .
H H9A 1.109(3) 0.152(3) 0.0606(14) 0.112 Uiso d . 1 . .
O O10 1.0808(3) 0.22160(15) 0.06791(11) 0.0878(8) Uani d . 1 . .
O O11 0.3126(3) 0.16920(17) 0.27458(11) 0.0952(8) Uani d . 1 . .
H H11A 0.345(4) 0.245(3) 0.2566(18) 0.143 Uiso d . 1 . .
O O12 0.3820(3) 0.30490(17) 0.21993(13) 0.1007(9) Uani d . 1 . .

loop_
_atom_site_aniso_label
_atom_site_aniso_U_11
_atom_site_aniso_U_22
_atom_site_aniso_U_33
_atom_site_aniso_U_12
_atom_site_aniso_U_13
_atom_site_aniso_U_23
C1 0.0436(18) 0.061(2) 0.065(2) 0.0014(15) 0.0072(16) -0.0211(18)
C2 0.056(2) 0.061(2) 0.081(2) 0.0003(17) -0.0077(18) -0.0231(19)
C3 0.068(2) 0.071(3) 0.089(3) -0.0040(19) -0.011(2) -0.031(2)
C4 0.081(3) 0.064(3) 0.098(3) -0.006(2) 0.000(2) -0.031(2)
C5 0.099(3) 0.060(2) 0.083(3) -0.002(2) -0.007(2) -0.014(2)
C6 0.075(2) 0.065(2) 0.066(2) -0.0018(19) -0.0002(18) -0.0169(19)
C7 0.0460(18) 0.062(2) 0.059(2) 0.0012(15) 0.0059(15) -0.0215(18)
C8 0.064(2) 0.065(2) 0.059(2) -0.0029(17) -0.0030(17) -0.0237(18)
C9 0.061(2) 0.054(2) 0.061(2) 0.0006(16) -0.0005(16) -0.0128(17)
C10 0.0492(19) 0.061(2) 0.064(2) 0.0019(15) 0.0015(16) -0.0241(18)
C11 0.066(2) 0.069(2) 0.060(2) 0.0010(18) 0.0013(17) -0.0249(19)
C12 0.067(2) 0.064(2) 0.057(2) -0.0033(17) 0.0066(17) -0.0139(17)
C13 0.053(2) 0.067(2) 0.072(2) 0.0048(17) -0.0052(17) -0.029(2)
C14 0.055(2) 0.062(2) 0.071(2) -0.0022(16) -0.0109(17) -0.0220(19)
C15 0.053(2) 0.064(2) 0.085(3) 0.0037(17) -0.0056(18) -0.030(2)
C16 0.0484(19) 0.058(2) 0.089(3) 0.0004(16) -0.0038(18) -0.026(2)
C17 0.065(2) 0.067(2) 0.096(3) -0.0107(19) -0.005(2) -0.017(2)
C18 0.082(3) 0.087(3) 0.099(3) -0.019(2) -0.012(2) -0.009(3)
C19 0.077(3) 0.069(3) 0.122(4) -0.010(2) 0.002(3) -0.001(3)
C20 0.082(3) 0.062(3) 0.131(4) -0.008(2) 0.007(3) -0.027(3)
C21 0.070(2) 0.068(3) 0.109(3) -0.004(2) -0.003(2) -0.036(2)
C22 0.062(2) 0.056(2) 0.0523(19) 0.0034(16) -0.0018(16) -0.0172(16)
C23 0.065(2) 0.061(2) 0.119(3) 0.0034(19) -0.010(2) -0.029(2)
C24 0.069(3) 0.067(3) 0.165(4) 0.001(2) -0.023(3) -0.037(3)
C25 0.098(3) 0.061(2) 0.099(3) -0.009(2) -0.023(3) -0.022(2)
C26 0.104(3) 0.063(2) 0.089(3) -0.003(2) 0.009(2) -0.037(2)
C27 0.072(2) 0.073(2) 0.085(3) -0.004(2) 0.012(2) -0.036(2)
C28 0.053(2) 0.058(2) 0.0500(19) 0.0029(16) -0.0018(15) -0.0201(15)
C29 0.048(2) 0.073(2) 0.097(3) 0.0004(18) -0.0002(18) -0.040(2)
C30 0.053(2) 0.063(2) 0.093(3) 0.0052(17) -0.0014(18) -0.038(2)
C31 0.052(2) 0.060(2) 0.0499(18) 0.0031(16) -0.0031(15) -0.0199(15)
C32 0.0468(19) 0.070(2) 0.077(2) 0.0050(17) -0.0113(16) -0.0301(19)
C33 0.059(2) 0.060(2) 0.076(2) 0.0110(17) -0.0099(17) -0.0301(18)
C34 0.053(2) 0.064(2) 0.0447(18) -0.0018(16) -0.0005(15) -0.0172(15)
C35 0.0499(19) 0.065(2) 0.068(2) -0.0016(17) -0.0031(16) -0.0264(18)
C36 0.058(2) 0.062(2) 0.054(2) -0.0115(17) 0.0001(16) -0.0197(16)
C37 0.059(2) 0.057(2) 0.0504(19) -0.0034(16) -0.0026(15) -0.0195(15)
C38 0.067(2) 0.063(2) 0.107(3) -0.0023(19) -0.012(2) -0.037(2)
C39 0.072(3) 0.082(3) 0.127(4) 0.008(2) -0.015(2) -0.048(3)
C40 0.094(3) 0.062(2) 0.095(3) 0.008(2) -0.020(2) -0.031(2)
C41 0.101(3) 0.056(2) 0.078(3) -0.010(2) -0.016(2) -0.0263(19)
C42 0.073(2) 0.064(2) 0.070(2) -0.0131(19) -0.0098(18) -0.0245(18)
C43 0.0445(18) 0.061(2) 0.055(2) -0.0007(15) -0.0094(15) -0.0135(16)
C44 0.056(2) 0.062(2) 0.062(2) 0.0019(16) -0.0042(16) -0.0159(18)
C45 0.072(2) 0.065(2) 0.068(2) -0.0041(18) -0.0132(19) -0.0089(19)
C46 0.077(3) 0.061(2) 0.077(3) 0.0049(19) -0.013(2) -0.021(2)
C47 0.071(2) 0.074(3) 0.070(2) 0.0074(19) -0.0018(19) -0.026(2)
C48 0.063(2) 0.064(2) 0.061(2) 0.0007(17) -0.0015(17) -0.0134(17)
C49 0.0493(19) 0.060(2) 0.052(2) -0.0041(15) -0.0074(15) -0.0123(17)
C50 0.080(2) 0.062(2) 0.051(2) -0.0015(18) -0.0052(17) -0.0062(17)
C51 0.083(3) 0.066(2) 0.052(2) 0.0007(19) 0.0033(18) -0.0166(18)
C52 0.059(2) 0.060(2) 0.053(2) -0.0043(16) -0.0029(16) -0.0140(17)
C53 0.071(2) 0.061(2) 0.052(2) 0.0008(17) -0.0098(17) -0.0084(17)
C54 0.065(2) 0.066(2) 0.055(2) 0.0013(17) -0.0022(16) -0.0189(18)
C55 0.064(2) 0.065(2) 0.063(2) -0.0021(17) -0.0045(18) -0.0221(19)
C56 0.066(2) 0.064(2) 0.058(2) 0.0040(17) -0.0005(17) -0.0168(18)
C57 0.061(2) 0.070(2) 0.065(2) -0.0046(18) 0.0021(18) -0.0292(19)
C58 0.0531(19) 0.060(2) 0.064(2) -0.0036(16) -0.0092(16) -0.0210(18)
C59 0.069(2) 0.069(2) 0.076(2) 0.0100(19) -0.0080(19) -0.027(2)
C60 0.088(3) 0.068(3) 0.098(3) 0.016(2) -0.023(2) -0.030(2)
C61 0.100(3) 0.075(3) 0.080(3) 0.014(2) -0.024(2) -0.014(2)
C62 0.125(4) 0.083(3) 0.062(3) 0.016(3) -0.004(2) -0.012(2)
C63 0.098(3) 0.065(2) 0.069(3) 0.009(2) 0.000(2) -0.020(2)
C64 0.068(2) 0.056(2) 0.062(2) -0.0013(17) -0.0076(17) -0.0170(17)
C65 0.073(2) 0.068(2) 0.091(3) 0.002(2) -0.018(2) -0.033(2)
C66 0.093(3) 0.063(3) 0.112(3) 0.001(2) -0.023(3) -0.036(2)
C67 0.102(4) 0.068(3) 0.132(4) 0.020(2) -0.028(3) -0.043(3)
C68 0.082(3) 0.081(3) 0.157(4) 0.023(2) -0.031(3) -0.047(3)
C69 0.072(3) 0.067(3) 0.115(3) 0.003(2) -0.022(2) -0.034(2)
C70 0.054(2) 0.059(2) 0.058(2) -0.0075(16) -0.0053(16) -0.0165(16)
C71 0.067(2) 0.073(2) 0.084(3) -0.0020(19) -0.018(2) -0.037(2)
C72 0.060(2) 0.072(2) 0.080(2) 0.0055(18) -0.0227(18) -0.029(2)
C73 0.0509(19) 0.059(2) 0.060(2) -0.0048(16) -0.0032(16) -0.0178(16)
C74 0.060(2) 0.059(2) 0.075(2) -0.0080(17) -0.0123(18) -0.0219(18)
C75 0.052(2) 0.060(2) 0.082(2) 0.0000(16) -0.0160(17) -0.0236(18)
C76 0.053(2) 0.064(2) 0.061(2) -0.0011(17) -0.0046(16) -0.0171(17)
C77 0.053(2) 0.066(2) 0.086(3) 0.0055(17) -0.0087(18) -0.031(2)
C78 0.058(2) 0.076(3) 0.072(2) 0.0034(19) -0.0022(18) -0.0269(19)
C79 0.067(2) 0.058(2) 0.074(2) 0.0038(18) 0.0044(19) -0.0260(19)
C80 0.097(3) 0.065(3) 0.078(3) 0.004(2) -0.001(2) -0.027(2)
C81 0.123(4) 0.066(3) 0.087(3) -0.003(3) 0.009(3) -0.029(2)
C82 0.101(3) 0.077(3) 0.126(4) -0.016(3) 0.022(3) -0.057(3)
C83 0.088(3) 0.088(3) 0.153(4) 0.004(3) -0.023(3) -0.063(3)
C84 0.081(3) 0.072(3) 0.122(4) 0.011(2) -0.021(3) -0.043(2)
C85 0.059(2) 0.0496(19) 0.059(2) 0.0033(15) -0.0113(16) -0.0195(15)
C86 0.055(2) 0.064(2) 0.108(3) 0.0037(17) -0.0126(19) -0.039(2)
C87 0.075(3) 0.057(2) 0.128(3) 0.0077(19) -0.013(2) -0.045(2)
C88 0.075(3) 0.057(2) 0.098(3) -0.0052(19) -0.013(2) -0.029(2)
C89 0.061(2) 0.066(2) 0.087(3) -0.0089(19) -0.0056(19) -0.024(2)
C90 0.059(2) 0.058(2) 0.075(2) 0.0031(17) -0.0055(17) -0.0244(18)
C91 0.053(2) 0.0501(19) 0.059(2) 0.0047(15) -0.0077(16) -0.0164(16)
C92 0.061(2) 0.056(2) 0.069(2) 0.0076(16) -0.0012(17) -0.0282(17)
C93 0.057(2) 0.059(2) 0.072(2) -0.0007(16) 0.0008(17) -0.0253(18)
C94 0.0493(19) 0.0483(18) 0.062(2) 0.0015(15) -0.0066(15) -0.0184(16)
C95 0.064(2) 0.053(2) 0.077(2) 0.0032(17) 0.0024(18) -0.0292(18)
C96 0.053(2) 0.061(2) 0.079(2) -0.0011(16) 0.0064(17) -0.0284(18)
C97 0.056(2) 0.061(2) 0.064(2) 0.0019(17) -0.0113(17) -0.0227(17)
C98 0.056(2) 0.055(2) 0.079(2) 0.0007(16) -0.0056(17) -0.0253(18)
C99 0.069(2) 0.059(2) 0.080(2) -0.0040(19) -0.015(2) -0.0297(19)
C100 0.075(2) 0.054(2) 0.076(2) -0.0007(18) -0.026(2) -0.0258(19)
C101 0.087(3) 0.060(2) 0.094(3) -0.001(2) -0.014(2) -0.030(2)
C102 0.103(3) 0.077(3) 0.117(4) 0.018(3) -0.016(3) -0.048(3)
C103 0.135(4) 0.066(3) 0.133(4) 0.027(3) -0.037(3) -0.045(3)
C104 0.144(5) 0.056(3) 0.127(4) 0.008(3) -0.034(4) -0.027(3)
C105 0.106(3) 0.058(2) 0.096(3) -0.003(2) -0.022(2) -0.022(2)
C106 0.0381(17) 0.066(2) 0.062(2) 0.0002(15) 0.0003(15) -0.0163(18)
C107 0.065(2) 0.066(2) 0.075(2) 0.0034(18) -0.0113(19) -0.0184(19)
C108 0.082(3) 0.071(3) 0.090(3) -0.008(2) -0.011(2) -0.023(2)
C109 0.070(3) 0.067(3) 0.115(4) -0.010(2) 0.006(2) -0.024(3)
C110 0.080(3) 0.073(3) 0.101(3) -0.012(2) -0.014(2) 0.007(2)
C111 0.069(2) 0.084(3) 0.074(3) -0.012(2) -0.007(2) -0.004(2)
C112 0.0372(17) 0.067(2) 0.062(2) 0.0049(15) -0.0038(15) -0.0192(18)
C113 0.056(2) 0.066(2) 0.066(2) 0.0043(17) -0.0096(17) -0.0254(19)
C114 0.060(2) 0.065(2) 0.065(2) 0.0043(17) -0.0064(17) -0.0217(18)
C115 0.0479(19) 0.067(2) 0.069(2) 0.0093(16) -0.0071(16) -0.0292(19)
C116 0.071(2) 0.090(3) 0.070(3) 0.000(2) -0.0104(19) -0.038(2)
C117 0.063(2) 0.081(3) 0.060(2) -0.0004(19) -0.0060(17) -0.0192(19)
C118 0.053(2) 0.080(3) 0.085(3) 0.0089(18) -0.0155(19) -0.039(2)
C119 0.061(2) 0.070(2) 0.084(3) -0.0013(18) -0.0140(19) -0.034(2)
C120 0.057(2) 0.078(3) 0.100(3) 0.0080(19) -0.021(2) -0.048(2)
C121 0.053(2) 0.062(2) 0.096(3) 0.0003(17) -0.0075(19) -0.034(2)
C122 0.096(3) 0.070(3) 0.095(3) -0.007(2) -0.004(2) -0.041(2)
C123 0.133(4) 0.085(3) 0.092(3) -0.017(3) -0.005(3) -0.028(3)
C124 0.085(3) 0.090(3) 0.120(4) -0.015(2) -0.003(3) -0.028(3)
C125 0.074(3) 0.067(3) 0.151(4) -0.011(2) -0.022(3) -0.029(3)
C126 0.073(3) 0.079(3) 0.126(4) -0.002(2) -0.030(2) -0.043(3)
O1 0.115(2) 0.0733(17) 0.0788(18) -0.0072(15) -0.0237(16) -0.0285(14)
O2 0.0937(19) 0.0717(17) 0.094(2) -0.0030(14) -0.0219(16) -0.0346(15)
O3 0.0497(14) 0.0723(16) 0.0941(18) -0.0024(12) -0.0069(12) -0.0277(14)
O4 0.0568(15) 0.0720(16) 0.0970(18) -0.0068(12) -0.0079(13) -0.0301(14)
O5 0.127(2) 0.0739(17) 0.0641(16) 0.0133(16) 0.0173(15) -0.0177(13)
O6 0.106(2) 0.0730(17) 0.0753(17) 0.0084(15) 0.0215(15) -0.0215(14)
O7 0.0647(16) 0.0781(17) 0.115(2) 0.0099(13) -0.0272(15) -0.0376(16)
O8 0.0710(18) 0.0760(18) 0.114(2) 0.0137(14) -0.0186(15) -0.0355(16)
O9 0.0578(15) 0.0729(16) 0.0995(19) -0.0068(12) 0.0041(13) -0.0359(14)
O10 0.0745(18) 0.0729(17) 0.122(2) -0.0160(14) 0.0023(16) -0.0406(16)
O11 0.113(2) 0.090(2) 0.093(2) -0.0050(16) -0.0384(17) -0.0355(16)
O12 0.111(2) 0.086(2) 0.117(2) -0.0121(16) -0.0431(19) -0.0391(18)

loop_
_atom_type_symbol
_atom_type_description
_atom_type_scat_dispersion_real
_atom_type_scat_dispersion_imag
_atom_type_scat_source
C C 0.0033 0.0016 'International Tables Vol C Tables 4.2.6.8 and 6.1.1.4'
H H 0.0000 0.0000 'International Tables Vol C Tables 4.2.6.8 and 6.1.1.4'
O O 0.0106 0.0060 'International Tables Vol C Tables 4.2.6.8 and 6.1.1.4'

loop_
_geom_angle_atom_site_label_1
_geom_angle_atom_site_label_2
_geom_angle_atom_site_label_3
_geom_angle_site_symmetry_1
_geom_angle_site_symmetry_3
_geom_angle
_geom_angle_publ_flag
C2 C1 C6 . . 117.7(3) ?
C2 C1 C7 . . 121.1(3) ?
C6 C1 C7 . . 121.2(3) ?
C3 C2 C1 . . 121.3(3) ?
C3 C2 H2 . . 119.4 ?
C1 C2 H2 . . 119.4 ?
C2 C3 C4 . . 120.4(4) ?
C2 C3 H3 . . 119.8 ?
C4 C3 H3 . . 119.8 ?
C5 C4 C3 . . 119.2(4) ?
C5 C4 H4 . . 120.4 ?
C3 C4 H4 . . 120.4 ?
C4 C5 C6 . . 120.5(4) ?
C4 C5 H5 . . 119.7 ?
C6 C5 H5 . . 119.7 ?
C5 C6 C1 . . 120.9(3) ?
C5 C6 H6 . . 119.6 ?
C1 C6 H6 . . 119.6 ?
C8 C7 C12 . . 116.9(3) ?
C8 C7 C1 . . 121.2(3) ?
C12 C7 C1 . . 121.9(3) ?
C9 C8 C7 . . 121.6(3) ?
C9 C8 H8 . . 119.2 ?
C7 C8 H8 . . 119.2 ?
C8 C9 C10 . . 121.5(3) ?
C8 C9 H9 . . 119.3 ?
C10 C9 H9 . . 119.3 ?
C9 C10 C11 . . 117.5(3) ?
C9 C10 C13 . . 122.5(3) ?
C11 C10 C13 . . 120.0(3) ?
C12 C11 C10 . . 120.9(3) ?
C12 C11 H11 . . 119.5 ?
C10 C11 H11 . . 119.5 ?
C11 C12 C7 . . 121.6(3) ?
C11 C12 H12 . . 119.2 ?
C7 C12 H12 . . 119.2 ?
O1 C13 C14 . . 120.3(3) ?
O1 C13 C10 . . 116.4(3) ?
C14 C13 C10 . . 123.3(3) ?
C13 C14 C15 . . 121.5(3) ?
C13 C14 H14 . . 119.2 ?
C15 C14 H14 . . 119.2 ?
O2 C15 C14 . . 120.4(3) ?
O2 C15 C16 . . 116.2(3) ?
C14 C15 C16 . . 123.4(3) ?
C17 C16 C21 . . 118.2(4) ?
C17 C16 C15 . . 122.2(3) ?
C21 C16 C15 . . 119.6(4) ?
C18 C17 C16 . . 120.4(4) ?
C18 C17 H17 . . 119.8 ?
C16 C17 H17 . . 119.8 ?
C19 C18 C17 . . 120.7(4) ?
C19 C18 H18 . . 119.6 ?
C17 C18 H18 . . 119.6 ?
C18 C19 C20 . . 119.1(4) ?
C18 C19 H19 . . 120.5 ?
C20 C19 H19 . . 120.5 ?
C21 C20 C19 . . 120.6(4) ?
C21 C20 H20 . . 119.7 ?
C19 C20 H20 . . 119.7 ?
C20 C21 C16 . . 120.9(4) ?
C20 C21 H21 . . 119.5 ?
C16 C21 H21 . . 119.5 ?
C23 C22 C27 . . 116.6(3) ?
C23 C22 C28 . . 122.2(3) ?
C27 C22 C28 . . 121.2(3) ?
C24 C23 C22 . . 121.3(4) ?
C24 C23 H23 . . 119.4 ?
C22 C23 H23 . . 119.4 ?
C25 C24 C23 . . 120.8(4) ?
C25 C24 H24 . . 119.6 ?
C23 C24 H24 . . 119.6 ?
C24 C25 C26 . . 119.6(4) ?
C24 C25 H25 . . 120.2 ?
C26 C25 H25 . . 120.2 ?
C25 C26 C27 . . 119.3(4) ?
C25 C26 H26 . . 120.3 ?
C27 C26 H26 . . 120.3 ?
C22 C27 C26 . . 122.4(4) ?
C22 C27 H27 . . 118.8 ?
C26 C27 H27 . . 118.8 ?
C33 C28 C29 . . 116.3(3) ?
C33 C28 C22 . . 122.0(3) ?
C29 C28 C22 . . 121.7(3) ?
C30 C29 C28 . . 122.0(3) ?
C30 C29 H29 . . 119.0 ?
C28 C29 H29 . . 119.0 ?
C29 C30 C31 . . 120.9(3) ?
C29 C30 H30 . . 119.5 ?
C31 C30 H30 . . 119.5 ?
C32 C31 C30 . . 117.5(3) ?
C32 C31 C34 . . 119.8(3) ?
C30 C31 C34 . . 122.6(3) ?
C33 C32 C31 . . 121.0(3) ?
C33 C32 H32 . . 119.5 ?
C31 C32 H32 . . 119.5 ?
C32 C33 C28 . . 122.3(3) ?
C32 C33 H33 . . 118.8 ?
C28 C33 H33 . . 118.8 ?
O3 C34 C35 . . 120.2(3) ?
O3 C34 C31 . . 115.0(3) ?
C35 C34 C31 . . 124.8(3) ?
C34 C35 C36 . . 121.8(3) ?
C34 C35 H35 . . 119.1 ?
C36 C35 H35 . . 119.1 ?
O4 C36 C35 . . 119.8(3) ?
O4 C36 C37 . . 117.8(3) ?
C35 C36 C37 . . 122.3(3) ?
C38 C37 C42 . . 117.9(3) ?
C38 C37 C36 . . 122.6(3) ?
C42 C37 C36 . . 119.5(3) ?
C37 C38 C39 . . 121.5(3) ?
C37 C38 H38 . . 119.2 ?
C39 C38 H38 . . 119.2 ?
C40 C39 C38 . . 119.9(4) ?
C40 C39 H39 . . 120.0 ?
C38 C39 H39 . . 120.0 ?
C39 C40 C41 . . 119.6(4) ?
C39 C40 H40 . . 120.2 ?
C41 C40 H40 . . 120.2 ?
C40 C41 C42 . . 120.4(3) ?
C40 C41 H41 . . 119.8 ?
C42 C41 H41 . . 119.8 ?
C41 C42 C37 . . 120.7(3) ?
C41 C42 H42 . . 119.7 ?
C37 C42 H42 . . 119.7 ?
C48 C43 C44 . . 116.86 ?
C48 C43 C49 . . 121.8 ?
C44 C43 C49 . . 121.30 ?
C45 C44 C43 . . 121.73 ?
C45 C44 H44 . . 119.2 ?
C43 C44 H44 . . 119.1 ?
C46 C45 C44 . . 120.3 ?
C46 C45 H45 . . 119.9 ?
C44 C45 H45 . . 119.9 ?
C47 C46 C45 . . 119.0(3) ?
C47 C46 H46 . . 120.5 ?
C45 C46 H46 . . 120.5 ?
C46 C47 C48 . . 120.7(3) ?
C46 C47 H47 . . 119.7 ?
C48 C47 H47 . . 119.7 ?
C47 C48 C43 . . 121.4 ?
C47 C48 H48 . . 119.3 ?
C43 C48 H48 . . 119.3 ?
C54 C49 C50 . . 117.2(3) ?
C54 C49 C43 . . 121.4 ?
C50 C49 C43 . . 121.3 ?
C51 C50 C49 . . 121.4(3) ?
C51 C50 H50 . . 119.3 ?
C49 C50 H50 . . 119.3 ?
C52 C51 C50 . . 120.9(3) ?
C52 C51 H51 . . 119.6 ?
C50 C51 H51 . . 119.6 ?
C51 C52 C53 . . 118.1(3) ?
C51 C52 C55 . . 119.4(3) ?
C53 C52 C55 . . 122.5(3) ?
C54 C53 C52 . . 120.6(3) ?
C54 C53 H53 . . 119.7 ?
C52 C53 H53 . . 119.7 ?
C53 C54 C49 . . 121.8(3) ?
C53 C54 H54 . . 119.1 ?
C49 C54 H54 . . 119.1 ?
O5 C55 C56 . . 120.3(3) ?
O5 C55 C52 . . 116.4(3) ?
C56 C55 C52 . . 123.3(3) ?
C57 C56 C55 . . 121.4(3) ?
C57 C56 H56 . . 119.3 ?
C55 C56 H56 . . 119.3 ?
O6 C57 C56 . . 120.4(3) ?
O6 C57 C58 . . 115.3(3) ?
C56 C57 C58 . . 124.3(3) ?
C63 C58 C59 . . 118.4(3) ?
C63 C58 C57 . . 122.3(3) ?
C59 C58 C57 . . 119.3(3) ?
C60 C59 C58 . . 120.7(4) ?
C60 C59 H59 . . 119.6 ?
C58 C59 H59 . . 119.6 ?
C61 C60 C59 . . 120.2(4) ?
C61 C60 H60 . . 119.9 ?
C59 C60 H60 . . 119.9 ?
C60 C61 C62 . . 119.4(4) ?
C60 C61 H61 . . 120.3 ?
C62 C61 H61 . . 120.3 ?
C61 C62 C63 . . 121.0(4) ?
C61 C62 H62 . . 119.5 ?
C63 C62 H62 . . 119.5 ?
C62 C63 C58 . . 120.2(4) ?
C62 C63 H63 . . 119.9 ?
C58 C63 H63 . . 119.9 ?
C65 C64 C69 . . 116.7(3) ?
C65 C64 C70 . . 121.5(3) ?
C69 C64 C70 . . 121.7(3) ?
C66 C65 C64 . . 121.7(4) ?
C66 C65 H65 . . 119.1 ?
C64 C65 H65 . . 119.1 ?
C67 C66 C65 . . 120.2(4) ?
C67 C66 H66 . . 119.9 ?
C65 C66 H66 . . 119.9 ?
C68 C67 C66 . . 119.4(4) ?
C68 C67 H67 . . 120.3 ?
C66 C67 H67 . . 120.3 ?
C67 C68 C69 . . 120.7(4) ?
C67 C68 H68 . . 119.6 ?
C69 C68 H68 . . 119.6 ?
C68 C69 C64 . . 121.2(4) ?
C68 C69 H69 . . 119.4 ?
C64 C69 H69 . . 119.4 ?
C71 C70 C75 . . 116.9(3) ?
C71 C70 C64 . . 120.8(3) ?
C75 C70 C64 . . 122.4(3) ?
C72 C71 C70 . . 121.6(3) ?
C72 C71 H71 . . 119.2 ?
C70 C71 H71 . . 119.2 ?
C71 C72 C73 . . 121.3(3) ?
C71 C72 H72 . . 119.4 ?
C73 C72 H72 . . 119.4 ?
C74 C73 C72 . . 117.3(3) ?
C74 C73 C76 . . 123.3(3) ?
C72 C73 C76 . . 119.4(3) ?
C75 C74 C73 . . 121.5(3) ?
C75 C74 H74 . . 119.3 ?
C73 C74 H74 . . 119.3 ?
C74 C75 C70 . . 121.4(3) ?
C74 C75 H75 . . 119.3 ?
C70 C75 H75 . . 119.3 ?
O7 C76 C77 . . 120.2(3) ?
O7 C76 C73 . . 115.5(3) ?
C77 C76 C73 . . 124.3(3) ?
C76 C77 C78 . . 121.4(3) ?
C76 C77 H77 . . 119.3 ?
C78 C77 H77 . . 119.3 ?
O8 C78 C77 . . 120.2(3) ?
O8 C78 C79 . . 116.9(3) ?
C77 C78 C79 . . 122.9(3) ?
C84 C79 C80 . . 118.8(3) ?
C84 C79 C78 . . 121.9(3) ?
C80 C79 C78 . . 119.2(4) ?
C81 C80 C79 . . 121.1(4) ?
C81 C80 H80 . . 119.4 ?
C79 C80 H80 . . 119.4 ?
C82 C81 C80 . . 119.9(4) ?
C82 C81 H81 . . 120.1 ?
C80 C81 H81 . . 120.1 ?
C81 C82 C83 . . 120.0(4) ?
C81 C82 H82 . . 120.0 ?
C83 C82 H82 . . 120.0 ?
C82 C83 C84 . . 119.8(4) ?
C82 C83 H83 . . 120.1 ?
C84 C83 H83 . . 120.1 ?
C79 C84 C83 . . 120.4(4) ?
C79 C84 H84 . . 119.8 ?
C83 C84 H84 . . 119.8 ?
C90 C85 C86 . . 117.6(3) ?
C90 C85 C91 . . 121.8(3) ?
C86 C85 C91 . . 120.6(3) ?
C87 C86 C85 . . 121.0(3) ?
C87 C86 H86 . . 119.5 ?
C85 C86 H86 . . 119.5 ?
C88 C87 C86 . . 120.3(3) ?
C88 C87 H87 . . 119.9 ?
C86 C87 H87 . . 119.9 ?
C87 C88 C89 . . 119.8(3) ?
C87 C88 H88 . . 120.1 ?
C89 C88 H88 . . 120.1 ?
C88 C89 C90 . . 120.4(3) ?
C88 C89 H89 . . 119.8 ?
C90 C89 H89 . . 119.8 ?
C89 C90 C85 . . 121.0(3) ?
C89 C90 H90 . . 119.5 ?
C85 C90 H90 . . 119.5 ?
C92 C91 C96 . . 116.7(3) ?
C92 C91 C85 . . 121.8(3) ?
C96 C91 C85 . . 121.5(3) ?
C93 C92 C91 . . 122.0(3) ?
C93 C92 H92 . . 119.0 ?
C91 C92 H92 . . 119.0 ?
C92 C93 C94 . . 120.9(3) ?
C92 C93 H93 . . 119.5 ?
C94 C93 H93 . . 119.5 ?
C93 C94 C95 . . 118.1(3) ?
C93 C94 C97 . . 119.7(3) ?
C95 C94 C97 . . 122.1(3) ?
C96 C95 C94 . . 120.8(3) ?
C96 C95 H95 . . 119.6 ?
C94 C95 H95 . . 119.6 ?
C95 C96 C91 . . 121.4(3) ?
C95 C96 H96 . . 119.3 ?
C91 C96 H96 . . 119.3 ?
O9 C97 C98 . . 120.3(3) ?
O9 C97 C94 . . 114.9(3) ?
C98 C97 C94 . . 124.7(3) ?
C97 C98 C99 . . 121.7(3) ?
C97 C98 H98 . . 119.2 ?
C99 C98 H98 . . 119.2 ?
O10 C99 C98 . . 120.1(3) ?
O10 C99 C100 . . 117.5(3) ?
C98 C99 C100 . . 122.5(3) ?
C101 C100 C105 . . 118.4(3) ?
C101 C100 C99 . . 122.4(3) ?
C105 C100 C99 . . 119.2(4) ?
C102 C101 C100 . . 120.9(4) ?
C102 C101 H101 . . 119.6 ?
C100 C101 H101 . . 119.6 ?
C101 C102 C103 . . 119.7(4) ?
C101 C102 H102 . . 120.2 ?
C103 C102 H102 . . 120.2 ?
C104 C103 C102 . . 120.3(4) ?
C104 C103 H103 . . 119.8 ?
C102 C103 H103 . . 119.8 ?
C103 C104 C105 . . 119.9(4) ?
C103 C104 H104 . . 120.1 ?
C105 C104 H104 . . 120.1 ?
C104 C105 C100 . . 120.8(4) ?
C104 C105 H105 . . 119.6 ?
C100 C105 H105 . . 119.6 ?
C107 C106 C111 . . 116.9(3) ?
C107 C106 C112 . . 122.4(3) ?
C111 C106 C112 . . 120.7(3) ?
C108 C107 C106 . . 121.5(3) ?
C108 C107 H107 . . 119.2 ?
C106 C107 H107 . . 119.2 ?
C109 C108 C107 . . 120.6(4) ?
C109 C108 H108 . . 119.7 ?
C107 C108 H108 . . 119.7 ?
C108 C109 C110 . . 118.9(4) ?
C108 C109 H109 . . 120.5 ?
C110 C109 H109 . . 120.5 ?
C109 C110 C111 . . 120.5(4) ?
C109 C110 H110 . . 119.8 ?
C111 C110 H110 . . 119.8 ?
C110 C111 C106 . . 121.6(4) ?
C110 C111 H111 . . 119.2 ?
C106 C111 H111 . . 119.2 ?
C113 C112 C117 . . 116.4(3) ?
C113 C112 C106 . . 121.1(3) ?
C117 C112 C106 . . 122.5(3) ?
C114 C113 C112 . . 122.2(3) ?
C114 C113 H113 . . 118.9 ?
C112 C113 H113 . . 118.9 ?
C113 C114 C115 . . 121.0(3) ?
C113 C114 H114 . . 119.5 ?
C115 C114 H114 . . 119.5 ?
C116 C115 C114 . . 117.6(3) ?
C116 C115 C118 . . 120.1(3) ?
C114 C115 C118 . . 122.2(3) ?
C117 C116 C115 . . 121.3(3) ?
C117 C116 H116 . . 119.3 ?
C115 C116 H116 . . 119.3 ?
C116 C117 C112 . . 121.4(3) ?
C116 C117 H117 . . 119.3 ?
C112 C117 H117 . . 119.3 ?
O11 C118 C119 . . 120.6(3) ?
O11 C118 C115 . . 116.7(4) ?
C119 C118 C115 . . 122.7(3) ?
C118 C119 C120 . . 122.6(3) ?
C118 C119 H119 . . 118.7 ?
C120 C119 H119 . . 118.7 ?
O12 C120 C119 . . 119.1(4) ?
O12 C120 C121 . . 116.6(3) ?
C119 C120 C121 . . 124.3(3) ?
C122 C121 C126 . . 118.1(4) ?
C122 C121 C120 . . 122.0(3) ?
C126 C121 C120 . . 119.9(4) ?
C123 C122 C121 . . 120.6(4) ?
C123 C122 H122 . . 119.7 ?
C121 C122 H122 . . 119.7 ?
C122 C123 C124 . . 121.1(4) ?
C122 C123 H123 . . 119.5 ?
C124 C123 H123 . . 119.5 ?
C125 C124 C123 . . 119.0(5) ?
C125 C124 H124 . . 120.5 ?
C123 C124 H124 . . 120.5 ?
C124 C125 C126 . . 120.8(4) ?
C124 C125 H125 . . 119.6 ?
C126 C125 H125 . . 119.6 ?
C125 C126 C121 . . 120.4(4) ?
C125 C126 H126 . . 119.8 ?
C121 C126 H126 . . 119.8 ?
C13 O1 H1A . . 101(2) ?
C15 O2 H1A . . 99.8(18) ?
C34 O3 H3A . . 101.3(17) ?
C36 O4 H3A . . 101.2(16) ?
C55 O5 H5A . . 102.3(18) ?
C57 O6 H5A . . 103(2) ?
C76 O7 H7A . . 102.5(18) ?
C78 O8 H7A . . 102.8(18) ?
C97 O9 H9A . . 101.3(18) ?
C99 O10 H9A . . 100.7(16) ?
C118 O11 H11A . . 100.3(19) ?
C120 O12 H11A . . 102(2) ?

loop_
_geom_bond_atom_site_label_1
_geom_bond_atom_site_label_2
_geom_bond_site_symmetry_2
_geom_bond_distance
_geom_bond_publ_flag
C1 C2 . 1.382(4) ?
C1 C6 . 1.386(4) ?
C1 C7 . 1.486(4) ?
C2 C3 . 1.374(4) ?
C2 H2 . 0.9300 ?
C3 C4 . 1.375(5) ?
C3 H3 . 0.9300 ?
C4 C5 . 1.368(5) ?
C4 H4 . 0.9300 ?
C5 C6 . 1.382(5) ?
C5 H5 . 0.9300 ?
C6 H6 . 0.9300 ?
C7 C8 . 1.387(4) ?
C7 C12 . 1.389(4) ?
C8 C9 . 1.378(4) ?
C8 H8 . 0.9300 ?
C9 C10 . 1.380(4) ?
C9 H9 . 0.9300 ?
C10 C11 . 1.392(4) ?
C10 C13 . 1.479(4) ?
C11 C12 . 1.382(4) ?
C11 H11 . 0.9300 ?
C12 H12 . 0.9300 ?
C13 O1 . 1.294(4) ?
C13 C14 . 1.390(4) ?
C14 C15 . 1.393(4) ?
C14 H14 . 0.9300 ?
C15 O2 . 1.288(4) ?
C15 C16 . 1.479(5) ?
C16 C17 . 1.383(5) ?
C16 C21 . 1.386(4) ?
C17 C18 . 1.379(5) ?
C17 H17 . 0.9300 ?
C18 C19 . 1.372(5) ?
C18 H18 . 0.9300 ?
C19 C20 . 1.373(6) ?
C19 H19 . 0.9300 ?
C20 C21 . 1.371(5) ?
C20 H20 . 0.9300 ?
C21 H21 . 0.9300 ?
C22 C23 . 1.381(4) ?
C22 C27 . 1.381(4) ?
C22 C28 . 1.491(4) ?
C23 C24 . 1.377(5) ?
C23 H23 . 0.9300 ?
C24 C25 . 1.362(5) ?
C24 H24 . 0.9300 ?
C25 C26 . 1.365(5) ?
C25 H25 . 0.9300 ?
C26 C27 . 1.383(5) ?
C26 H26 . 0.9300 ?
C27 H27 . 0.9300 ?
C28 C33 . 1.381(4) ?
C28 C29 . 1.388(4) ?
C29 C30 . 1.379(4) ?
C29 H29 . 0.9300 ?
C30 C31 . 1.382(4) ?
C30 H30 . 0.9300 ?
C31 C32 . 1.382(4) ?
C31 C34 . 1.477(4) ?
C32 C33 . 1.374(4) ?
C32 H32 . 0.9300 ?
C33 H33 . 0.9300 ?
C34 O3 . 1.304(3) ?
C34 C35 . 1.379(4) ?
C35 C36 . 1.409(4) ?
C35 H35 . 0.9300 ?
C36 O4 . 1.271(4) ?
C36 C37 . 1.482(4) ?
C37 C38 . 1.374(4) ?
C37 C42 . 1.385(3) ?
C38 C39 . 1.379(5) ?
C38 H38 . 0.9300 ?
C39 C40 . 1.368(5) ?
C39 H39 . 0.9300 ?
C40 C41 . 1.369(5) ?
C40 H40 . 0.9300 ?
C41 C42 . 1.380(4) ?
C41 H41 . 0.9300 ?
C42 H42 . 0.9300 ?
C43 C48 . 1.388 ?
C43 C44 . 1.3890 ?
C43 C49 . 1.486 ?
C44 C45 . 1.381 ?
C44 H44 . 0.9300 ?
C45 C46 . 1.375(5) ?
C45 H45 . 0.9300 ?
C46 C47 . 1.373(5) ?
C46 H46 . 0.9300 ?
C47 C48 . 1.381(4) ?
C47 H47 . 0.9300 ?
C48 H48 . 0.9300 ?
C49 C54 . 1.383(4) ?
C49 C50 . 1.384(4) ?
C50 C51 . 1.381(4) ?
C50 H50 . 0.9300 ?
C51 C52 . 1.381(4) ?
C51 H51 . 0.9300 ?
C52 C53 . 1.385(4) ?
C52 C55 . 1.482(4) ?
C53 C54 . 1.377(4) ?
C53 H53 . 0.9300 ?
C54 H54 . 0.9300 ?
C55 O5 . 1.283(4) ?
C55 C56 . 1.402(4) ?
C56 C57 . 1.377(4) ?
C56 H56 . 0.9300 ?
C57 O6 . 1.300(4) ?
C57 C58 . 1.477(4) ?
C58 C63 . 1.378(4) ?
C58 C59 . 1.384(4) ?
C59 C60 . 1.382(5) ?
C59 H59 . 0.9300 ?
C60 C61 . 1.360(5) ?
C60 H60 . 0.9300 ?
C61 C62 . 1.368(5) ?
C61 H61 . 0.9300 ?
C62 C63 . 1.376(5) ?
C62 H62 . 0.9300 ?
C63 H63 . 0.9300 ?
C64 C65 . 1.383(4) ?
C64 C69 . 1.387(5) ?
C64 C70 . 1.485(4) ?
C65 C66 . 1.378(5) ?
C65 H65 . 0.9300 ?
C66 C67 . 1.363(5) ?
C66 H66 . 0.9300 ?
C67 C68 . 1.360(5) ?
C67 H67 . 0.9300 ?
C68 C69 . 1.379(5) ?
C68 H68 . 0.9300 ?
C69 H69 . 0.9300 ?
C70 C71 . 1.385(4) ?
C70 C75 . 1.391(4) ?
C71 C72 . 1.379(4) ?
C71 H71 . 0.9300 ?
C72 C73 . 1.385(4) ?
C72 H72 . 0.9300 ?
C73 C74 . 1.382(4) ?
C73 C76 . 1.481(4) ?
C74 C75 . 1.378(4) ?
C74 H74 . 0.9300 ?
C75 H75 . 0.9300 ?
C76 O7 . 1.293(4) ?
C76 C77 . 1.379(4) ?
C77 C78 . 1.399(4) ?
C77 H77 . 0.9300 ?
C78 O8 . 1.280(4) ?
C78 C79 . 1.481(5) ?
C79 C84 . 1.377(5) ?
C79 C80 . 1.378(5) ?
C80 C81 . 1.369(5) ?
C80 H80 . 0.9300 ?
C81 C82 . 1.369(6) ?
C81 H81 . 0.9300 ?
C82 C83 . 1.379(6) ?
C82 H82 . 0.9300 ?
C83 C84 . 1.383(5) ?
C83 H83 . 0.9300 ?
C84 H84 . 0.9300 ?
C85 C90 . 1.383(4) ?
C85 C86 . 1.392(4) ?
C85 C91 . 1.488(4) ?
C86 C87 . 1.379(4) ?
C86 H86 . 0.9300 ?
C87 C88 . 1.362(5) ?
C87 H87 . 0.9300 ?
C88 C89 . 1.368(4) ?
C88 H88 . 0.9300 ?
C89 C90 . 1.380(4) ?
C89 H89 . 0.9300 ?
C90 H90 . 0.9300 ?
C91 C92 . 1.387(4) ?
C91 C96 . 1.393(4) ?
C92 C93 . 1.372(4) ?
C92 H92 . 0.9300 ?
C93 C94 . 1.377(4) ?
C93 H93 . 0.9300 ?
C94 C95 . 1.385(4) ?
C94 C97 . 1.478(4) ?
C95 C96 . 1.380(4) ?
C95 H95 . 0.9300 ?
C96 H96 . 0.9300 ?
C97 O9 . 1.307(4) ?
C97 C98 . 1.376(4) ?
C98 C99 . 1.400(4) ?
C98 H98 . 0.9300 ?
C99 O10 . 1.281(4) ?
C99 C100 . 1.479(5) ?
C100 C101 . 1.382(5) ?
C100 C105 . 1.388(5) ?
C101 C102 . 1.374(5) ?
C101 H101 . 0.9300 ?
C102 C103 . 1.379(6) ?
C102 H102 . 0.9300 ?
C103 C104 . 1.368(6) ?
C103 H103 . 0.9300 ?
C104 C105 . 1.374(5) ?
C104 H104 . 0.9300 ?
C105 H105 . 0.9300 ?
C106 C107 . 1.381(4) ?
C106 C111 . 1.386(4) ?
C106 C112 . 1.481(4) ?
C107 C108 . 1.379(5) ?
C107 H107 . 0.9300 ?
C108 C109 . 1.367(5) ?
C108 H108 . 0.9300 ?
C109 C110 . 1.372(5) ?
C109 H109 . 0.9300 ?
C110 C111 . 1.374(5) ?
C110 H110 . 0.9300 ?
C111 H111 . 0.9300 ?
C112 C113 . 1.387(4) ?
C112 C117 . 1.398(4) ?
C113 C114 . 1.375(4) ?
C113 H113 . 0.9300 ?
C114 C115 . 1.385(4) ?
C114 H114 . 0.9300 ?
C115 C116 . 1.383(5) ?
C115 C118 . 1.484(5) ?
C116 C117 . 1.379(4) ?
C116 H116 . 0.9300 ?
C117 H117 . 0.9300 ?
C118 O11 . 1.291(4) ?
C118 C119 . 1.388(5) ?
C119 C120 . 1.396(5) ?
C119 H119 . 0.9300 ?
C120 O12 . 1.303(4) ?
C120 C121 . 1.475(5) ?
C121 C122 . 1.379(5) ?
C121 C126 . 1.390(5) ?
C122 C123 . 1.371(5) ?
C122 H122 . 0.9300 ?
C123 C124 . 1.371(5) ?
C123 H123 . 0.9300 ?
C124 C125 . 1.358(6) ?
C124 H124 . 0.9300 ?
C125 C126 . 1.381(5) ?
C125 H125 . 0.9300 ?
C126 H126 . 0.9300 ?
O1 H1A . 1.21(5) ?
O3 H3A . 1.20(4) ?
O6 H5A . 1.22(5) ?
O7 H7A . 1.27(5) ?
O8 H7A . 1.26(4) ?
O9 H9A . 1.19(4) ?
O12 H11A . 1.24(5) ?

loop_
_geom_hbond_atom_site_label_D
_geom_hbond_atom_site_label_H
_geom_hbond_atom_site_label_A
_geom_hbond_site_symmetry_A
_geom_hbond_distance_DH
_geom_hbond_distance_HA
_geom_hbond_distance_DA
_geom_hbond_angle_DHA
O1 H1A O2 . 1.20(5) 1.33(5) 2.480(4) 156(4)
O3 H3A O4 . 1.21(4) 1.33(4) 2.479(4) 156(3)
O5 H5A O6 . 1.33(5) 1.22(5) 2.474(4) 152(4)
O7 H7A O8 . 1.28(5) 1.26(5) 2.465(4) 152(4)
O9 H9A O10 . 1.20(5) 1.34(5) 2.473(4) 154(3)
O11 H11A O12 . 1.33(5) 1.25(5) 2.494(4) 152(4)
C122 H122 O10 1_455 0.93 2.58 3.429(5) 152
C19 H19 Cg10 1_655 0.93 2.93 3.739(5) 147
C23 H23 Cg17 2_556 0.93 2.90 3.714(4) 146
C32 H32 Cg17 2_656 0.93 2.94 3.749(4) 147
C39 H39 Cg3 1_455 0.93 2.82 3.674(5) 152
C48 H48 Cg11 2_666 0.93 2.79 3.618(4) 149
C69 H69 Cg8 1_455 0.93 2.95 3.820(4) 155
C93 H93 Cg2 2_756 0.93 3.00 3.692(3) 133
C107 H107 Cg14 1_455 0.93 2.83 3.670(4) 151

loop_
_geom_torsion_atom_site_label_1
_geom_torsion_atom_site_label_2
_geom_torsion_atom_site_label_3
_geom_torsion_atom_site_label_4
_geom_torsion_site_symmetry_1
_geom_torsion_site_symmetry_2
_geom_torsion_site_symmetry_3
_geom_torsion_site_symmetry_4
_geom_torsion
_geom_torsion_publ_flag
C6 C1 C2 C3 . . . . 0.4(5) ?
C7 C1 C2 C3 . . . . 179.1(3) ?
C1 C2 C3 C4 . . . . -0.1(5) ?
C2 C3 C4 C5 . . . . -0.2(6) ?
C3 C4 C5 C6 . . . . 0.2(6) ?
C4 C5 C6 C1 . . . . 0.2(6) ?
C2 C1 C6 C5 . . . . -0.5(5) ?
C7 C1 C6 C5 . . . . -179.1(3) ?
C2 C1 C7 C8 . . . . -27.5(4) ?
C6 C1 C7 C8 . . . . 151.1(3) ?
C2 C1 C7 C12 . . . . 153.2(3) ?
C6 C1 C7 C12 . . . . -28.1(4) ?
C12 C7 C8 C9 . . . . 1.1(5) ?
C1 C7 C8 C9 . . . . -178.2(3) ?
C7 C8 C9 C10 . . . . -0.7(5) ?
C8 C9 C10 C11 . . . . -0.3(5) ?
C8 C9 C10 C13 . . . . 177.7(3) ?
C9 C10 C11 C12 . . . . 0.9(5) ?
C13 C10 C11 C12 . . . . -177.1(3) ?
C10 C11 C12 C7 . . . . -0.5(5) ?
C8 C7 C12 C11 . . . . -0.4(5) ?
C1 C7 C12 C11 . . . . 178.8(3) ?
C9 C10 C13 O1 . . . . -170.7(3) ?
C11 C10 C13 O1 . . . . 7.3(4) ?
C9 C10 C13 C14 . . . . 7.8(5) ?
C11 C10 C13 C14 . . . . -174.3(3) ?
O1 C13 C14 C15 . . . . 1.1(5) ?
C10 C13 C14 C15 . . . . -177.2(3) ?
C13 C14 C15 O2 . . . . 0.1(5) ?
C13 C14 C15 C16 . . . . -179.7(3) ?
O2 C15 C16 C17 . . . . 179.5(3) ?
C14 C15 C16 C17 . . . . -0.7(5) ?
O2 C15 C16 C21 . . . . -1.7(5) ?
C14 C15 C16 C21 . . . . 178.1(3) ?
C21 C16 C17 C18 . . . . -0.8(5) ?
C15 C16 C17 C18 . . . . 177.9(3) ?
C16 C17 C18 C19 . . . . 0.9(6) ?
C17 C18 C19 C20 . . . . -0.5(6) ?
C18 C19 C20 C21 . . . . 0.1(6) ?
C19 C20 C21 C16 . . . . 0.0(6) ?
C17 C16 C21 C20 . . . . 0.4(5) ?
C15 C16 C21 C20 . . . . -178.4(3) ?
C27 C22 C23 C24 . . . . -0.4(6) ?
C28 C22 C23 C24 . . . . 178.2(4) ?
C22 C23 C24 C25 . . . . 0.0(7) ?
C23 C24 C25 C26 . . . . 0.4(7) ?
C24 C25 C26 C27 . . . . -0.3(6) ?
C23 C22 C27 C26 . . . . 0.5(5) ?
C28 C22 C27 C26 . . . . -178.1(3) ?
C25 C26 C27 C22 . . . . -0.1(6) ?
C23 C22 C28 C33 . . . . 162.9(3) ?
C27 C22 C28 C33 . . . . -18.6(5) ?
C23 C22 C28 C29 . . . . -18.1(5) ?
C27 C22 C28 C29 . . . . 160.4(3) ?
C33 C28 C29 C30 . . . . 0.2(5) ?
C22 C28 C29 C30 . . . . -178.9(3) ?
C28 C29 C30 C31 . . . . -0.8(5) ?
C29 C30 C31 C32 . . . . 1.3(5) ?
C29 C30 C31 C34 . . . . -177.7(3) ?
C30 C31 C32 C33 . . . . -1.3(5) ?
C34 C31 C32 C33 . . . . 177.7(3) ?
C31 C32 C33 C28 . . . . 0.8(5) ?
C29 C28 C33 C32 . . . . -0.2(5) ?
C22 C28 C33 C32 . . . . 178.8(3) ?
C32 C31 C34 O3 . . . . 4.6(4) ?
C30 C31 C34 O3 . . . . -176.5(3) ?
C32 C31 C34 C35 . . . . -175.0(3) ?
C30 C31 C34 C35 . . . . 3.9(5) ?
O3 C34 C35 C36 . . . . -0.6(5) ?
C31 C34 C35 C36 . . . . 179.0(3) ?
C34 C35 C36 O4 . . . . 0.1(5) ?
C34 C35 C36 C37 . . . . -179.7(3) ?
O4 C36 C37 C38 . . . . -177.6(3) ?
C35 C36 C37 C38 . . . . 2.3(5) ?
O4 C36 C37 C42 . . . . 2.5(4) ?
C35 C36 C37 C42 . . . . -177.7(3) ?
C42 C37 C38 C39 . . . . -0.6(5) ?
C36 C37 C38 C39 . . . . 179.4(3) ?
C37 C38 C39 C40 . . . . 1.1(6) ?
C38 C39 C40 C41 . . . . -0.6(6) ?
C39 C40 C41 C42 . . . . -0.3(6) ?
C40 C41 C42 C37 . . . . 0.8(5) ?
C38 C37 C42 C41 . . . . -0.4(4) ?
C36 C37 C42 C41 . . . . 179.6(3) ?
C48 C43 C44 C45 . . . . 0.1 ?
C49 C43 C44 C45 . . . . 177.0 ?
C43 C44 C45 C46 . . . . 0.4 ?
C44 C45 C46 C47 . . . . -0.5 ?
C45 C46 C47 C48 . . . . 0.0(5) ?
C46 C47 C48 C43 . . . . 0.5 ?
C44 C43 C48 C47 . . . . -0.6 ?
C49 C43 C48 C47 . . . . -177.5 ?
C48 C43 C49 C54 . . . . 30.0 ?
C44 C43 C49 C54 . . . . -146.8 ?
C48 C43 C49 C50 . . . . -153.1 ?
C44 C43 C49 C50 . . . . 30.1 ?
C54 C49 C50 C51 . . . . 2.3(5) ?
C43 C49 C50 C51 . . . . -174.7 ?
C49 C50 C51 C52 . . . . -1.2(5) ?
C50 C51 C52 C53 . . . . -0.9(5) ?
C50 C51 C52 C55 . . . . 176.8(3) ?
C51 C52 C53 C54 . . . . 1.9(5) ?
C55 C52 C53 C54 . . . . -175.7(3) ?
C52 C53 C54 C49 . . . . -0.8(5) ?
C50 C49 C54 C53 . . . . -1.3(5) ?
C43 C49 C54 C53 . . . . 175.7 ?
C51 C52 C55 O5 . . . . -11.5(5) ?
C53 C52 C55 O5 . . . . 166.1(3) ?
C51 C52 C55 C56 . . . . 169.5(3) ?
C53 C52 C55 C56 . . . . -13.0(5) ?
O5 C55 C56 C57 . . . . -3.6(5) ?
C52 C55 C56 C57 . . . . 175.4(3) ?
C55 C56 C57 O6 . . . . 1.5(5) ?
C55 C56 C57 C58 . . . . -177.7(3) ?
O6 C57 C58 C63 . . . . -177.9(3) ?
C56 C57 C58 C63 . . . . 1.3(5) ?
O6 C57 C58 C59 . . . . 3.5(4) ?
C56 C57 C58 C59 . . . . -177.2(3) ?
C63 C58 C59 C60 . . . . 0.5(5) ?
C57 C58 C59 C60 . . . . 179.1(3) ?
C58 C59 C60 C61 . . . . 0.3(6) ?
C59 C60 C61 C62 . . . . -0.9(6) ?
C60 C61 C62 C63 . . . . 0.6(7) ?
C61 C62 C63 C58 . . . . 0.2(6) ?
C59 C58 C63 C62 . . . . -0.8(5) ?
C57 C58 C63 C62 . . . . -179.3(3) ?
C69 C64 C65 C66 . . . . 0.9(5) ?
C70 C64 C65 C66 . . . . -176.8(3) ?
C64 C65 C66 C67 . . . . 0.9(6) ?
C65 C66 C67 C68 . . . . -2.0(7) ?
C66 C67 C68 C69 . . . . 1.3(7) ?
C67 C68 C69 C64 . . . . 0.5(7) ?
C65 C64 C69 C68 . . . . -1.6(6) ?
C70 C64 C69 C68 . . . . 176.1(4) ?
C65 C64 C70 C71 . . . . 25.2(5) ?
C69 C64 C70 C71 . . . . -152.4(4) ?
C65 C64 C70 C75 . . . . -155.3(3) ?
C69 C64 C70 C75 . . . . 27.1(5) ?
C75 C70 C71 C72 . . . . -0.2(5) ?
C64 C70 C71 C72 . . . . 179.3(3) ?
C70 C71 C72 C73 . . . . -0.6(6) ?
C71 C72 C73 C74 . . . . 1.4(5) ?
C71 C72 C73 C76 . . . . -179.2(3) ?
C72 C73 C74 C75 . . . . -1.3(5) ?
C76 C73 C74 C75 . . . . 179.3(3) ?
C73 C74 C75 C70 . . . . 0.5(5) ?
C71 C70 C75 C74 . . . . 0.3(5) ?
C64 C70 C75 C74 . . . . -179.2(3) ?
C74 C73 C76 O7 . . . . 172.0(3) ?
C72 C73 C76 O7 . . . . -7.4(5) ?
C74 C73 C76 C77 . . . . -9.4(5) ?
C72 C73 C76 C77 . . . . 171.2(3) ?
O7 C76 C77 C78 . . . . 2.6(5) ?
C73 C76 C77 C78 . . . . -176.0(3) ?
C76 C77 C78 O8 . . . . -5.1(5) ?
C76 C77 C78 C79 . . . . 172.3(3) ?
O8 C78 C79 C84 . . . . -154.5(4) ?
C77 C78 C79 C84 . . . . 28.1(5) ?
O8 C78 C79 C80 . . . . 27.5(5) ?
C77 C78 C79 C80 . . . . -150.0(3) ?
C84 C79 C80 C81 . . . . -2.3(5) ?
C78 C79 C80 C81 . . . . 175.9(3) ?
C79 C80 C81 C82 . . . . 1.4(6) ?
C80 C81 C82 C83 . . . . 0.3(6) ?
C81 C82 C83 C84 . . . . -1.2(7) ?
C80 C79 C84 C83 . . . . 1.4(6) ?
C78 C79 C84 C83 . . . . -176.7(4) ?
C82 C83 C84 C79 . . . . 0.3(6) ?
C90 C85 C86 C87 . . . . -0.5(5) ?
C91 C85 C86 C87 . . . . 179.3(3) ?
C85 C86 C87 C88 . . . . 0.4(6) ?
C86 C87 C88 C89 . . . . -0.2(6) ?
C87 C88 C89 C90 . . . . 0.1(6) ?
C88 C89 C90 C85 . . . . -0.2(5) ?
C86 C85 C90 C89 . . . . 0.4(5) ?
C91 C85 C90 C89 . . . . -179.4(3) ?
C90 C85 C91 C92 . . . . -155.1(3) ?
C86 C85 C91 C92 . . . . 25.1(5) ?
C90 C85 C91 C96 . . . . 25.3(5) ?
C86 C85 C91 C96 . . . . -154.5(3) ?
C96 C91 C92 C93 . . . . -0.2(5) ?
C85 C91 C92 C93 . . . . -179.8(3) ?
C91 C92 C93 C94 . . . . -1.3(5) ?
C92 C93 C94 C95 . . . . 2.2(5) ?
C92 C93 C94 C97 . . . . -177.7(3) ?
C93 C94 C95 C96 . . . . -1.6(5) ?
C97 C94 C95 C96 . . . . 178.2(3) ?
C94 C95 C96 C91 . . . . 0.2(5) ?
C92 C91 C96 C95 . . . . 0.7(5) ?
C85 C91 C96 C95 . . . . -179.7(3) ?
C93 C94 C97 O9 . . . . -12.0(4) ?
C95 C94 C97 O9 . . . . 168.1(3) ?
C93 C94 C97 C98 . . . . 166.3(3) ?
C95 C94 C97 C98 . . . . -13.6(5) ?
O9 C97 C98 C99 . . . . 3.5(5) ?
C94 C97 C98 C99 . . . . -174.7(3) ?
C97 C98 C99 O10 . . . . -3.3(5) ?
C97 C98 C99 C100 . . . . 175.3(3) ?
O10 C99 C100 C101 . . . . -156.2(3) ?
C98 C99 C100 C101 . . . . 25.1(5) ?
O10 C99 C100 C105 . . . . 25.3(5) ?
C98 C99 C100 C105 . . . . -153.3(3) ?
C105 C100 C101 C102 . . . . 0.0(5) ?
C99 C100 C101 C102 . . . . -178.4(3) ?
C100 C101 C102 C103 . . . . 0.7(6) ?
C101 C102 C103 C104 . . . . -0.7(7) ?
C102 C103 C104 C105 . . . . 0.0(7) ?
C103 C104 C105 C100 . . . . 0.7(7) ?
C101 C100 C105 C104 . . . . -0.7(5) ?
C99 C100 C105 C104 . . . . 177.8(3) ?
C111 C106 C107 C108 . . . . -0.6(5) ?
C112 C106 C107 C108 . . . . 176.2(3) ?
C106 C107 C108 C109 . . . . -0.1(6) ?
C107 C108 C109 C110 . . . . 0.2(6) ?
C108 C109 C110 C111 . . . . 0.4(6) ?
C109 C110 C111 C106 . . . . -1.1(6) ?
C107 C106 C111 C110 . . . . 1.1(5) ?
C112 C106 C111 C110 . . . . -175.7(3) ?
C107 C106 C112 C113 . . . . -26.1(4) ?
C111 C106 C112 C113 . . . . 150.6(3) ?
C107 C106 C112 C117 . . . . 156.3(3) ?
C111 C106 C112 C117 . . . . -27.0(5) ?
C117 C112 C113 C114 . . . . 2.6(5) ?
C106 C112 C113 C114 . . . . -175.2(3) ?
C112 C113 C114 C115 . . . . -0.7(5) ?
C113 C114 C115 C116 . . . . -1.0(5) ?
C113 C114 C115 C118 . . . . 176.9(3) ?
C114 C115 C116 C117 . . . . 0.8(5) ?
C118 C115 C116 C117 . . . . -177.2(3) ?
C115 C116 C117 C112 . . . . 1.2(5) ?
C113 C112 C117 C116 . . . . -2.8(5) ?
C106 C112 C117 C116 . . . . 174.9(3) ?
C116 C115 C118 O11 . . . . 15.4(5) ?
C114 C115 C118 O11 . . . . -162.5(3) ?
C116 C115 C118 C119 . . . . -165.7(3) ?
C114 C115 C118 C119 . . . . 16.4(5) ?
O11 C118 C119 C120 . . . . 2.8(5) ?
C115 C118 C119 C120 . . . . -176.1(3) ?
C118 C119 C120 O12 . . . . 0.0(5) ?
C118 C119 C120 C121 . . . . 179.1(3) ?
O12 C120 C121 C122 . . . . 173.0(3) ?
C119 C120 C121 C122 . . . . -6.2(5) ?
O12 C120 C121 C126 . . . . -8.2(5) ?
C119 C120 C121 C126 . . . . 172.7(3) ?
C126 C121 C122 C123 . . . . 0.0(6) ?
C120 C121 C122 C123 . . . . 178.9(4) ?
C121 C122 C123 C124 . . . . -0.2(7) ?
C122 C123 C124 C125 . . . . 0.1(7) ?
C123 C124 C125 C126 . . . . 0.2(7) ?
C124 C125 C126 C121 . . . . -0.5(6) ?
C122 C121 C126 C125 . . . . 0.4(6) ?
C120 C121 C126 C125 . . . . -178.5(4) ?
